data_4061352
_journal_name_full Organometallics
_journal_paper_doi 10.1021/om034177o
_journal_year 2004
_chemical_formula_sum 'C43 H43 B11 Br6 F Ir P2'
_chemical_formula_weight 1431.28
_space_group_IT_number 15
_symmetry_cell_setting monoclinic
_symmetry_space_group_name_Hall '-C 2yc'
_symmetry_space_group_name_H-M 'C 1 2/c 1'
_cell_angle_alpha 90.00
_cell_angle_beta 95.0210(10)
_cell_angle_gamma 90.00
_cell_formula_units_Z 8
_cell_length_a 33.1340(8)
_cell_length_b 13.3310(3)
_cell_length_c 25.5320(7)
_cell_measurement_temperature 150(2)
_cell_volume 11234.4(5)
_diffrn_ambient_temperature 150(2)
_exptl_crystal_density_diffrn 1.692
_cod_depositor_comments
;
The following automatic conversions were performed:
'_symmetry_cell_setting' value 'Monoclinic' changed to 'monoclinic'
according to '/home/saulius/struct/CIF-dictionaries/cif_core.dic'
dictionary named 'cif_core.dic' version 2.4.1 from 2010-06-29.

Automatic conversion script
Id: cif_fix_enum 1527 2010-12-29 10:47:43Z saulius 
;
_cod_original_sg_symbol_H-M 'C 2/c'
_cod_database_code 4061352

loop_
_symmetry_equiv_pos_as_xyz
'x, y, z'
'-x, y, -z+1/2'
'x+1/2, y+1/2, z'
'-x+1/2, y+1/2, -z+1/2'
'-x, -y, -z'
'x, -y, z-1/2'
'-x+1/2, -y+1/2, -z'
'x+1/2, -y+1/2, z-1/2'

loop_
_atom_site_label
_atom_site_type_symbol
_atom_site_fract_x
_atom_site_fract_y
_atom_site_fract_z
_atom_site_U_iso_or_equiv
_atom_site_adp_type
_atom_site_occupancy
_atom_site_symmetry_multiplicity
_atom_site_calc_flag
_atom_site_refinement_flags
_atom_site_disorder_assembly
_atom_site_disorder_group
Ir Ir 0.106237(10) 0.32022(3) 0.569935(15) 0.02754(13) Uani 1 1 d . . .
C1 C 0.2302(3) 0.2853(8) 0.7470(5) 0.046(3) Uani 1 1 d . . .
H1 H 0.2538 0.3409 0.7619 0.056 Uiso 1 1 calc R . .
B2 B 0.1802(4) 0.3084(9) 0.7593(5) 0.038(3) Uani 1 1 d . . .
H2 H 0.1689 0.3742 0.7810 0.045 Uiso 1 1 calc R . .
B3 B 0.1978(3) 0.3210(9) 0.6955(5) 0.038(3) Uani 1 1 d . . .
H3 H 0.1981 0.3962 0.6759 0.046 Uiso 1 1 calc R . .
B4 B 0.2363(3) 0.2295(9) 0.6887(5) 0.041(3) Uani 1 1 d . . .
H4 H 0.2620 0.2444 0.6640 0.050 Uiso 1 1 calc R . .
B5 B 0.2439(4) 0.1609(11) 0.7484(6) 0.051(4) Uani 1 1 d . . .
H5 H 0.2744 0.1312 0.7633 0.061 Uiso 1 1 calc R . .
B6 B 0.2089(4) 0.2104(10) 0.7922(5) 0.044(3) Uani 1 1 d . . .
H6 H 0.2164 0.2132 0.8358 0.053 Uiso 1 1 calc R . .
B7 B 0.1530(3) 0.2528(8) 0.7031(4) 0.027(2) Uani 1 1 d . . .
Br7 Br 0.09971(3) 0.30262(7) 0.67341(4) 0.0323(2) Uani 1 1 d . . .
B8 B 0.1870(3) 0.2071(8) 0.6613(4) 0.028(2) Uani 1 1 d . . .
Br8 Br 0.17235(3) 0.20746(7) 0.58429(4) 0.0309(2) Uani 1 1 d . . .
B9 B 0.2151(3) 0.1082(8) 0.6932(5) 0.034(3) Uani 1 1 d . . .
Br9 Br 0.23514(3) -0.00503(8) 0.65424(5) 0.0449(3) Uani 1 1 d . . .
B10 B 0.1991(3) 0.0956(9) 0.7575(5) 0.041(3) Uani 1 1 d . . .
Br10 Br 0.19849(4) -0.03257(9) 0.79367(5) 0.0516(3) Uani 1 1 d . . .
B11 B 0.1594(3) 0.1872(8) 0.7637(4) 0.032(2) Uani 1 1 d . . .
Br11 Br 0.11475(3) 0.16290(8) 0.80746(4) 0.0427(3) Uani 1 1 d . . .
B12 B 0.1628(3) 0.1225(7) 0.7033(4) 0.029(2) Uani 1 1 d . . .
Br12 Br 0.12220(3) 0.02410(7) 0.67964(4) 0.0361(2) Uani 1 1 d . . .
P1 P 0.14160(7) 0.46944(18) 0.55962(10) 0.0299(5) Uani 1 1 d . . .
P2 P 0.06082(7) 0.19313(18) 0.54423(10) 0.0304(5) Uani 1 1 d . . .
C2 C 0.1196(3) 0.5374(7) 0.5005(4) 0.033(2) Uani 1 1 d . . .
C3 C 0.0772(3) 0.5462(7) 0.4922(4) 0.034(2) Uani 1 1 d . . .
H3 H 0.0604 0.5139 0.5153 0.041 Uiso 1 1 calc R . .
C4 C 0.0602(3) 0.6014(8) 0.4508(5) 0.048(3) Uani 1 1 d . . .
H4 H 0.0316 0.6071 0.4455 0.058 Uiso 1 1 calc R . .
C5 C 0.0841(3) 0.6493(8) 0.4162(5) 0.051(3) Uani 1 1 d . . .
H5 H 0.0722 0.6877 0.3876 0.061 Uiso 1 1 calc R . .
C6 C 0.1258(3) 0.6397(9) 0.4245(5) 0.053(3) Uani 1 1 d . . .
H6 H 0.1425 0.6717 0.4010 0.064 Uiso 1 1 calc R . .
C7 C 0.1438(3) 0.5849(8) 0.4660(5) 0.047(3) Uani 1 1 d . . .
H7 H 0.1725 0.5795 0.4711 0.056 Uiso 1 1 calc R . .
C8 C 0.1938(3) 0.4460(7) 0.5456(4) 0.032(2) Uani 1 1 d . . .
C9 C 0.2002(3) 0.3960(7) 0.4978(4) 0.033(2) Uani 1 1 d . . .
H9 H 0.1777 0.3797 0.4737 0.039 Uiso 1 1 calc R . .
C10 C 0.2384(3) 0.3714(8) 0.4866(4) 0.042(2) Uani 1 1 d . . .
H10 H 0.2423 0.3387 0.4544 0.050 Uiso 1 1 calc R . .
C11 C 0.2716(3) 0.3931(8) 0.5213(4) 0.039(2) Uani 1 1 d . . .
H11 H 0.2981 0.3752 0.5131 0.047 Uiso 1 1 calc R . .
C12 C 0.2658(3) 0.4407(8) 0.5676(4) 0.043(3) Uani 1 1 d . . .
H12 H 0.2885 0.4549 0.5919 0.051 Uiso 1 1 calc R . .
C13 C 0.2270(3) 0.4686(7) 0.5794(4) 0.037(2) Uani 1 1 d . . .
H13 H 0.2236 0.5036 0.6111 0.044 Uiso 1 1 calc R . .
C14 C 0.1457(3) 0.5732(7) 0.6087(4) 0.033(2) Uani 1 1 d . . .
C15 C 0.1636(4) 0.6617(8) 0.5945(5) 0.052(3) Uani 1 1 d . . .
H15 H 0.1742 0.6675 0.5612 0.063 Uiso 1 1 calc R . .
C16 C 0.1661(3) 0.7442(8) 0.6303(5) 0.052(3) Uani 1 1 d . . .
H16 H 0.1787 0.8051 0.6215 0.063 Uiso 1 1 calc R . .
C17 C 0.1503(3) 0.7340(8) 0.6764(5) 0.050(3) Uani 1 1 d . . .
H17 H 0.1513 0.7884 0.7005 0.060 Uiso 1 1 calc R . .
C18 C 0.1323(4) 0.6441(8) 0.6891(5) 0.055(3) Uani 1 1 d . . .
H18 H 0.1214 0.6380 0.7221 0.066 Uiso 1 1 calc R . .
C19 C 0.1298(3) 0.5637(8) 0.6552(4) 0.043(3) Uani 1 1 d . . .
H19 H 0.1172 0.5029 0.6645 0.052 Uiso 1 1 calc R . .
C20 C 0.0325(3) 0.1357(7) 0.5937(4) 0.031(2) Uani 1 1 d . . .
C21 C 0.0137(3) 0.2001(7) 0.6279(4) 0.035(2) Uani 1 1 d . . .
H21 H 0.0148 0.2706 0.6229 0.042 Uiso 1 1 calc R . .
C22 C -0.0063(3) 0.1615(9) 0.6686(4) 0.045(3) Uani 1 1 d . . .
H22 H -0.0181 0.2059 0.6921 0.054 Uiso 1 1 calc R . .
C23 C -0.0094(3) 0.0586(9) 0.6756(5) 0.049(3) Uani 1 1 d . . .
H23 H -0.0239 0.0324 0.7030 0.058 Uiso 1 1 calc R . .
C24 C 0.0088(3) -0.0053(8) 0.6420(5) 0.046(3) Uani 1 1 d . . .
H24 H 0.0071 -0.0758 0.6469 0.055 Uiso 1 1 calc R . .
C25 C 0.0296(3) 0.0328(8) 0.6012(4) 0.040(2) Uani 1 1 d . . .
H25 H 0.0418 -0.0120 0.5783 0.048 Uiso 1 1 calc R . .
C26 C 0.0820(3) 0.0893(7) 0.5072(4) 0.033(2) Uani 1 1 d . . .
C27 C 0.1099(3) 0.0249(7) 0.5348(4) 0.038(2) Uani 1 1 d . . .
H27 H 0.1166 0.0326 0.5715 0.046 Uiso 1 1 calc R . .
C28 C 0.1276(3) -0.0517(8) 0.5063(5) 0.044(3) Uani 1 1 d . . .
H28 H 0.1462 -0.0966 0.5244 0.053 Uiso 1 1 calc R . .
C29 C 0.1190(3) -0.0627(9) 0.4541(5) 0.051(3) Uani 1 1 d . . .
H29 H 0.1320 -0.1131 0.4355 0.062 Uiso 1 1 calc R . .
C30 C 0.0919(4) -0.0021(10) 0.4290(5) 0.065(4) Uani 1 1 d . . .
H30 H 0.0850 -0.0116 0.3925 0.078 Uiso 1 1 calc R . .
C31 C 0.0730(4) 0.0768(10) 0.4555(5) 0.059(3) Uani 1 1 d . . .
H31 H 0.0542 0.1201 0.4367 0.071 Uiso 1 1 calc R . .
C32 C 0.0203(3) 0.2355(7) 0.4962(4) 0.034(2) Uani 1 1 d . . .
C33 C -0.0176(3) 0.1900(7) 0.4915(4) 0.037(2) Uani 1 1 d . . .
H33 H -0.0237 0.1394 0.5158 0.045 Uiso 1 1 calc R . .
C34 C -0.0466(3) 0.2173(8) 0.4519(5) 0.049(3) Uani 1 1 d . . .
H34 H -0.0720 0.1839 0.4486 0.059 Uiso 1 1 calc R . .
C35 C -0.0390(3) 0.2928(8) 0.4170(5) 0.051(3) Uani 1 1 d . . .
H35 H -0.0591 0.3101 0.3898 0.061 Uiso 1 1 calc R . .
C36 C -0.0024(3) 0.3434(9) 0.4211(5) 0.057(3) Uani 1 1 d . . .
H36 H 0.0026 0.3964 0.3977 0.068 Uiso 1 1 calc R . .
C37 C 0.0274(3) 0.3141(8) 0.4611(5) 0.048(3) Uani 1 1 d . . .
H37 H 0.0527 0.3480 0.4645 0.058 Uiso 1 1 calc R . .
F1 F 0.2740(6) 0.1726(13) 0.0875(7) 0.076(5) Uani 0.50 1 d P . .
C40 C 0.2621(4) 0.2082(10) 0.0496(8) 0.072(4) Uani 1 1 d . . .
C41 C 0.2369(4) 0.1552(10) 0.0125(7) 0.071(4) Uani 1 1 d . . .
H41 H 0.2282 0.0896 0.0206 0.085 Uiso 1 1 calc R . .
C42 C 0.2246(4) 0.1969(9) -0.0352(8) 0.073(5) Uani 1 1 d . . .
H42 H 0.2067 0.1604 -0.0592 0.087 Uiso 1 1 calc R . .
F2 F 0.0278(6) 0.5408(15) 0.1636(9) 0.104(6) Uani 0.50 1 d P . .
C50 C 0.0182(7) 0.5274(14) 0.2047(7) 0.091(5) Uani 1 1 d . . .
C51 C 0.0400(6) 0.5301(14) 0.2487(9) 0.122(8) Uani 1 1 d . . .
H51 H 0.0687 0.5316 0.2492 0.147 Uiso 1 1 calc R . .
C52 C -0.0210(7) 0.5310(13) 0.2027(7) 0.103(6) Uani 1 1 d . . .
H52 H -0.0369 0.5343 0.1699 0.124 Uiso 1 1 calc R . .

loop_
_atom_site_aniso_label
_atom_site_aniso_U_11
_atom_site_aniso_U_22
_atom_site_aniso_U_33
_atom_site_aniso_U_23
_atom_site_aniso_U_13
_atom_site_aniso_U_12
Ir 0.0236(2) 0.0242(2) 0.0351(2) 0.00060(15) 0.00404(14) -0.00080(14)
C1 0.028(5) 0.048(6) 0.061(7) -0.010(6) -0.007(5) -0.005(5)
B2 0.040(6) 0.034(6) 0.040(7) -0.003(5) 0.007(5) -0.006(5)
B3 0.036(6) 0.035(6) 0.047(7) -0.004(5) 0.017(5) -0.013(5)
B4 0.016(5) 0.047(7) 0.060(8) 0.000(6) 0.000(5) -0.005(5)
B5 0.031(6) 0.068(9) 0.051(8) -0.014(7) -0.015(6) 0.002(6)
B6 0.040(7) 0.062(8) 0.031(6) -0.007(6) 0.001(5) -0.004(6)
B7 0.022(5) 0.032(6) 0.027(5) 0.004(5) -0.002(4) 0.002(4)
Br7 0.0273(5) 0.0324(5) 0.0382(5) 0.0026(4) 0.0083(4) 0.0052(4)
B8 0.020(5) 0.028(5) 0.037(6) 0.003(5) 0.009(4) 0.003(4)
Br8 0.0287(5) 0.0295(5) 0.0353(5) 0.0011(4) 0.0077(4) 0.0035(4)
B9 0.026(5) 0.028(6) 0.048(7) 0.003(5) 0.008(5) 0.008(5)
Br9 0.0425(6) 0.0405(6) 0.0522(7) 0.0000(5) 0.0077(5) 0.0155(5)
B10 0.029(6) 0.043(7) 0.050(8) 0.004(6) -0.005(5) 0.005(5)
Br10 0.0588(7) 0.0487(7) 0.0467(7) 0.0128(5) 0.0007(5) 0.0181(5)
B11 0.037(6) 0.041(6) 0.019(5) -0.005(5) 0.002(4) 0.005(5)
Br11 0.0445(6) 0.0457(6) 0.0398(6) 0.0022(5) 0.0144(5) 0.0019(5)
B12 0.030(5) 0.017(5) 0.038(6) -0.005(4) -0.006(5) 0.001(4)
Br12 0.0360(5) 0.0301(5) 0.0415(6) 0.0002(4) -0.0003(4) -0.0085(4)
P1 0.0268(12) 0.0261(12) 0.0374(14) 0.0013(11) 0.0061(10) -0.0006(10)
P2 0.0263(12) 0.0270(12) 0.0376(14) 0.0002(11) 0.0009(10) -0.0012(10)
C2 0.033(5) 0.031(5) 0.034(5) -0.002(4) -0.008(4) -0.003(4)
C3 0.038(5) 0.026(5) 0.040(6) 0.004(4) 0.009(4) 0.004(4)
C4 0.038(6) 0.043(6) 0.063(8) 0.005(6) 0.003(5) 0.004(5)
C5 0.056(7) 0.041(6) 0.053(7) 0.020(6) -0.009(6) 0.000(5)
C6 0.050(7) 0.052(7) 0.059(8) 0.022(6) 0.010(6) -0.009(6)
C7 0.043(6) 0.040(6) 0.055(7) 0.017(5) -0.004(5) -0.004(5)
C8 0.023(5) 0.025(5) 0.049(6) -0.001(4) 0.007(4) -0.003(4)
C9 0.025(5) 0.033(5) 0.042(6) -0.004(4) 0.009(4) -0.009(4)
C10 0.040(6) 0.037(6) 0.049(7) 0.004(5) 0.014(5) -0.001(5)
C11 0.024(5) 0.048(6) 0.047(6) 0.007(5) 0.011(4) 0.006(4)
C12 0.032(5) 0.056(7) 0.042(6) 0.006(5) 0.011(4) 0.002(5)
C13 0.033(5) 0.041(6) 0.038(6) 0.005(5) 0.009(4) -0.002(4)
C14 0.027(5) 0.024(5) 0.047(6) 0.006(4) -0.003(4) -0.004(4)
C15 0.064(8) 0.042(6) 0.054(7) 0.000(5) 0.021(6) -0.014(6)
C16 0.050(7) 0.038(6) 0.069(9) -0.012(6) 0.006(6) -0.011(5)
C17 0.051(7) 0.029(6) 0.067(8) -0.017(6) -0.007(6) 0.003(5)
C18 0.068(8) 0.038(6) 0.060(8) -0.009(6) 0.011(6) -0.002(6)
C19 0.053(6) 0.027(5) 0.048(7) -0.005(5) 0.004(5) -0.005(5)
C20 0.023(4) 0.028(5) 0.042(6) 0.003(4) -0.001(4) -0.003(4)
C21 0.028(5) 0.033(5) 0.044(6) -0.001(5) 0.006(4) -0.010(4)
C22 0.032(5) 0.061(7) 0.043(6) -0.003(5) 0.014(5) -0.004(5)
C23 0.035(6) 0.063(8) 0.049(7) 0.009(6) 0.010(5) -0.012(5)
C24 0.037(6) 0.041(6) 0.058(7) 0.007(5) -0.003(5) -0.011(5)
C25 0.023(5) 0.043(6) 0.053(7) -0.005(5) 0.003(4) 0.001(4)
C26 0.027(5) 0.032(5) 0.039(6) -0.005(4) 0.004(4) -0.006(4)
C27 0.046(6) 0.023(5) 0.046(6) -0.013(5) 0.003(5) 0.003(4)
C28 0.043(6) 0.034(6) 0.056(7) 0.005(5) 0.006(5) 0.003(5)
C29 0.049(6) 0.057(7) 0.048(7) -0.014(6) 0.003(5) 0.012(6)
C30 0.060(8) 0.073(9) 0.060(8) -0.030(7) -0.004(6) 0.017(7)
C31 0.056(7) 0.063(8) 0.057(8) -0.014(6) -0.008(6) 0.021(6)
C32 0.024(5) 0.032(5) 0.044(6) -0.002(5) 0.000(4) 0.003(4)
C33 0.039(6) 0.020(5) 0.051(7) 0.007(4) -0.005(5) -0.004(4)
C34 0.035(6) 0.039(6) 0.072(8) 0.002(6) -0.012(5) 0.003(5)
C35 0.048(7) 0.049(7) 0.051(7) -0.008(6) -0.017(5) 0.004(5)
C36 0.047(7) 0.064(8) 0.058(8) 0.016(6) -0.007(6) -0.005(6)
C37 0.037(6) 0.055(7) 0.051(7) 0.004(6) -0.001(5) 0.001(5)
F1 0.089(12) 0.085(12) 0.060(11) -0.005(9) 0.034(9) -0.022(9)
C40 0.048(8) 0.048(8) 0.122(15) -0.027(9) 0.021(9) -0.002(6)
C41 0.065(9) 0.038(7) 0.110(13) -0.017(8) 0.012(9) -0.011(6)
C42 0.040(7) 0.046(8) 0.132(15) -0.024(9) 0.002(8) 0.005(6)
F2 0.111(15) 0.115(15) 0.084(14) -0.001(12) 0.001(12) -0.064(12)
C50 0.106(14) 0.113(14) 0.053(10) 0.011(10) -0.004(10) -0.038(12)
C51 0.128(16) 0.116(15) 0.116(18) 0.038(13) -0.022(14) -0.071(13)
C52 0.145(18) 0.094(13) 0.069(12) -0.013(10) -0.006(12) 0.028(13)

loop_
_geom_bond_atom_site_label_1
_geom_bond_atom_site_label_2
_geom_bond_distance
_geom_bond_site_symmetry_2
_geom_bond_publ_flag
Ir P2 2.322(2) . ?
Ir P1 2.335(2) . ?
Ir Br8 2.6554(9) . ?
Ir Br7 2.6799(10) . ?
C1 B3 1.690(17) . ?
C1 B4 1.692(17) . ?
C1 B5 1.719(17) . ?
C1 B6 1.724(17) . ?
C1 B2 1.740(15) . ?
C1 H1 1.1200 . ?
B2 B11 1.765(16) . ?
B2 B6 1.783(17) . ?
B2 B3 1.785(17) . ?
B2 B7 1.786(15) . ?
B2 H2 1.1200 . ?
B3 B7 1.768(14) . ?
B3 B8 1.773(15) . ?
B3 B4 1.785(16) . ?
B3 H3 1.1200 . ?
B4 B8 1.747(14) . ?
B4 B9 1.771(16) . ?
B4 B5 1.78(2) . ?
B4 H4 1.1200 . ?
B5 B10 1.754(18) . ?
B5 B9 1.775(17) . ?
B5 B6 1.806(19) . ?
B5 H5 1.1200 . ?
B6 B11 1.765(16) . ?
B6 B10 1.786(18) . ?
B6 H6 1.1200 . ?
B7 B8 1.730(14) . ?
B7 B12 1.767(14) . ?
B7 B11 1.774(15) . ?
B7 Br7 1.974(9) . ?
B8 B9 1.772(14) . ?
B8 B12 1.792(15) . ?
B8 Br8 1.984(11) . ?
B9 B10 1.776(17) . ?
B9 B12 1.784(14) . ?
B9 Br9 1.956(11) . ?
B10 B12 1.787(15) . ?
B10 B11 1.814(16) . ?
B10 Br10 1.943(12) . ?
B11 B12 1.779(15) . ?
B11 Br11 1.956(11) . ?
B12 Br12 1.939(10) . ?
P1 C8 1.824(9) . ?
P1 C2 1.855(10) . ?
P1 C14 1.863(10) . ?
P2 C20 1.808(10) . ?
P2 C32 1.827(9) . ?
P2 C26 1.848(10) . ?
C2 C7 1.395(14) . ?
C2 C3 1.407(13) . ?
C3 C4 1.368(15) . ?
C3 H3 0.9500 . ?
C4 C5 1.393(16) . ?
C4 H4 0.9500 . ?
C5 C6 1.385(15) . ?
C5 H5 0.9500 . ?
C6 C7 1.380(15) . ?
C6 H6 0.9500 . ?
C7 H7 0.9500 . ?
C8 C13 1.370(13) . ?
C8 C9 1.422(13) . ?
C9 C10 1.362(13) . ?
C9 H9 0.9500 . ?
C10 C11 1.380(14) . ?
C10 H10 0.9500 . ?
C11 C12 1.371(15) . ?
C11 H11 0.9500 . ?
C12 C13 1.396(13) . ?
C12 H12 0.9500 . ?
C13 H13 0.9500 . ?
C14 C19 1.347(15) . ?
C14 C15 1.384(13) . ?
C15 C16 1.428(15) . ?
C15 H15 0.9500 . ?
C16 C17 1.336(17) . ?
C16 H16 0.9500 . ?
C17 C18 1.390(16) . ?
C17 H17 0.9500 . ?
C18 C19 1.374(15) . ?
C18 H18 0.9500 . ?
C19 H19 0.9500 . ?
C20 C25 1.390(13) . ?
C20 C21 1.407(14) . ?
C21 C22 1.380(14) . ?
C21 H21 0.9500 . ?
C22 C23 1.388(15) . ?
C22 H22 0.9500 . ?
C23 C24 1.383(16) . ?
C23 H23 0.9500 . ?
C24 C25 1.395(15) . ?
C24 H24 0.9500 . ?
C25 H25 0.9500 . ?
C26 C31 1.338(16) . ?
C26 C27 1.404(13) . ?
C27 C28 1.411(14) . ?
C27 H27 0.9500 . ?
C28 C29 1.346(16) . ?
C28 H28 0.9500 . ?
C29 C30 1.329(16) . ?
C29 H29 0.9500 . ?
C30 C31 1.424(16) . ?
C30 H30 0.9500 . ?
C31 H31 0.9500 . ?
C32 C33 1.390(13) . ?
C32 C37 1.412(15) . ?
C33 C34 1.380(14) . ?
C33 H33 0.9500 . ?
C34 C35 1.382(16) . ?
C34 H34 0.9500 . ?
C35 C36 1.384(16) . ?
C35 H35 0.9500 . ?
C36 C37 1.411(15) . ?
C36 H36 0.9500 . ?
C37 H37 0.9500 . ?
F1 C40 1.12(2) . ?
C40 C41 1.40(2) . ?
C40 C42 1.40(2) 7 ?
C41 C42 1.37(2) . ?
C41 H41 0.9500 . ?
C42 C40 1.40(2) 7 ?
C42 H42 0.9500 . ?
F2 C50 1.14(2) . ?
C50 C51 1.28(2) . ?
C50 C52 1.30(2) . ?
C51 C52 1.44(3) 2 ?
C51 H51 0.9500 . ?
C52 C51 1.44(3) 2 ?
C52 H52 0.9500 . ?
